data_7130146
loop_
_publ_author_name
'Chen, Zhuowen'
'He, Qiuqin'
'Guo, Hao'
'Fan, Renhua'

_publ_section_title
;
 Anodic dearomatization of 2-alkynylanilines for the synthesis of
 multi-functionalized indoles
;
_journal_name_full 'Chemical Communications'
_journal_paper_doi 10.1039/D2CC01766K
_journal_year 2022
_chemical_formula_sum 'C17 H15 N O3'
_chemical_formula_weight 281.30
_space_group_crystal_system orthorhombic
_space_group_IT_number 29
_space_group_name_Hall 'P 2c -2ac'
_space_group_name_H-M_alt 'P c a 21'
_atom_sites_solution_hydrogens mixed
_audit_creation_method SHELXL-2016/6
_audit_update_record
;
2022-03-28 deposited with the CCDC.	2022-05-17 downloaded from the CCDC.
;
_cell_angle_alpha 90
_cell_angle_beta 90
_cell_angle_gamma 90
_cell_formula_units_Z 4
_cell_length_a 17.0936(9)
_cell_length_b 9.1661(5)
_cell_length_c 9.2363(5)
_cell_measurement_reflns_used 9071
_cell_measurement_temperature 173(2)
_cell_measurement_theta_max 57.98
_cell_measurement_theta_min 4.20
_cell_volume 1447.16(13)
_computing_cell_refinement 'Bruker SAINT'
_computing_data_collection 'Bruker APEX2'
_computing_data_reduction 'Bruker SAINT'
_computing_molecular_graphics 'Bruker SHELXTL'
_computing_publication_material 'Bruker SHELXTL'
_computing_structure_refinement 'SHELXL-2016/6 (Sheldrick, 2016)'
_computing_structure_solution 'SHELXT 2014/5 (Sheldrick, 2014)'
_diffrn_ambient_temperature 173(2)
_diffrn_measured_fraction_theta_full 0.999
_diffrn_measured_fraction_theta_max 0.999
_diffrn_measurement_device_type 'Bruker APEX-II CCD'
_diffrn_measurement_method '\f and \w scans'
_diffrn_radiation_type GaK\a
_diffrn_radiation_wavelength 1.34138
_diffrn_reflns_av_R_equivalents 0.0568
_diffrn_reflns_av_unetI/netI 0.0327
_diffrn_reflns_Laue_measured_fraction_full 0.999
_diffrn_reflns_Laue_measured_fraction_max 0.999
_diffrn_reflns_limit_h_max 21
_diffrn_reflns_limit_h_min -21
_diffrn_reflns_limit_k_max 11
_diffrn_reflns_limit_k_min -11
_diffrn_reflns_limit_l_max 11
_diffrn_reflns_limit_l_min -11
_diffrn_reflns_number 24217
_diffrn_reflns_point_group_measured_fraction_full 0.999
_diffrn_reflns_point_group_measured_fraction_max 0.999
_diffrn_reflns_theta_full 53.594
_diffrn_reflns_theta_max 57.983
_diffrn_reflns_theta_min 4.501
_exptl_absorpt_coefficient_mu 0.462
_exptl_absorpt_correction_T_max 0.751
_exptl_absorpt_correction_T_min 0.633
_exptl_absorpt_correction_type multi-scan
_exptl_absorpt_process_details sadabs
_exptl_crystal_colour yellow
_exptl_crystal_density_diffrn 1.291
_exptl_crystal_description block
_exptl_crystal_F_000 592
_exptl_crystal_size_max 0.280
_exptl_crystal_size_mid 0.170
_exptl_crystal_size_min 0.080
_refine_diff_density_max 0.191
_refine_diff_density_min -0.153
_refine_diff_density_rms 0.033
_refine_ls_abs_structure_details
; 
 Flack x determined using 1336 quotients [(I+)-(I-)]/[(I+)+(I-)] 
 (Parsons, Flack and Wagner, Acta Cryst. B69 (2013) 249-259). 
;
_refine_ls_abs_structure_Flack -0.07(11)
_refine_ls_extinction_method none
_refine_ls_goodness_of_fit_ref 1.050
_refine_ls_hydrogen_treatment mixed
_refine_ls_matrix_type full
_refine_ls_number_parameters 195
_refine_ls_number_reflns 3063
_refine_ls_number_restraints 1
_refine_ls_restrained_S_all 1.050
_refine_ls_R_factor_all 0.0325
_refine_ls_R_factor_gt 0.0308
_refine_ls_shift/su_max 0.001
_refine_ls_shift/su_mean 0.000
_refine_ls_structure_factor_coef Fsqd
_refine_ls_weighting_details 'w=1/[\s^2^(Fo^2^)+(0.0410P)^2^+0.2453P] where P=(Fo^2^+2Fc^2^)/3'
_refine_ls_weighting_scheme calc
_refine_ls_wR_factor_gt 0.0776
_refine_ls_wR_factor_ref 0.0794
_reflns_Friedel_coverage 0.878
_reflns_Friedel_fraction_full 1.000
_reflns_Friedel_fraction_max 1.000
_reflns_number_gt 2946
_reflns_number_total 3063
_reflns_threshold_expression 'I > 2\s(I)'
_cod_data_source_file d2cc01766k2.cif
_cod_data_source_block ga_210416ea_a
_cod_database_code 7130146
_shelx_shelxl_version_number 2016/6
_shelx_space_group_comment
; 
The symmetry employed for this shelxl refinement is uniquely defined 
by the following loop, which should always be used as a source of 
symmetry information in preference to the above space-group names. 
They are only intended as comments. 
;
_shelx_estimated_absorpt_t_min 0.882
_shelx_estimated_absorpt_t_max 0.964

loop_
_space_group_symop_operation_xyz
'x, y, z'
'-x, -y, z+1/2'
'x+1/2, -y, z'
'-x+1/2, y, z+1/2'

loop_
_atom_site_label
_atom_site_type_symbol
_atom_site_fract_x
_atom_site_fract_y
_atom_site_fract_z
_atom_site_U_iso_or_equiv
_atom_site_adp_type
_atom_site_occupancy
_atom_site_site_symmetry_order
_atom_site_calc_flag
_atom_site_refinement_flags_posn
_atom_site_refinement_flags_adp
_atom_site_refinement_flags_occupancy
_atom_site_disorder_assembly
_atom_site_disorder_group
C1 C 0.43717(10) 0.73563(19) 0.50405(19) 0.0228(3) Uani 1 1 d . . . . .
C2 C 0.35662(11) 0.68998(19) 0.5594(2) 0.0238(4) Uani 1 1 d . . . . .
C3 C 0.32547(12) 0.7459(2) 0.6810(2) 0.0285(4) Uani 1 1 d . . . . .
H3 H 0.274770 0.715161 0.710022 0.034 Uiso 1 1 calc R U . . .
C4 C 0.36728(12) 0.8529(2) 0.7703(2) 0.0314(4) Uani 1 1 d . . . . .
C5 C 0.44329(12) 0.9043(2) 0.7163(2) 0.0321(4) Uani 1 1 d . . . . .
H5 H 0.470062 0.978931 0.767665 0.039 Uiso 1 1 calc R U . . .
C6 C 0.47554(11) 0.8490(2) 0.5975(2) 0.0296(4) Uani 1 1 d . . . . .
H6 H 0.525850 0.883238 0.569983 0.035 Uiso 1 1 calc R U . . .
C7 C 0.37787(12) 0.9048(2) 0.3335(2) 0.0327(4) Uani 1 1 d . . . . .
H7A H 0.326807 0.878936 0.374360 0.049 Uiso 1 1 calc R U . . .
H7B H 0.372551 0.921263 0.229138 0.049 Uiso 1 1 calc R U . . .
H7C H 0.397205 0.993895 0.379948 0.049 Uiso 1 1 calc R U . . .
C8 C 0.50829(11) 0.5190(2) 0.5923(2) 0.0260(4) Uani 1 1 d . . . . .
C9 C 0.55511(14) 0.3870(2) 0.5489(2) 0.0380(5) Uani 1 1 d . . . . .
H9A H 0.562490 0.386880 0.443717 0.057 Uiso 1 1 calc R U . . .
H9B H 0.606229 0.389713 0.596886 0.057 Uiso 1 1 calc R U . . .
H9C H 0.527085 0.298414 0.577956 0.057 Uiso 1 1 calc R U . . .
C10 C 0.31872(11) 0.5822(2) 0.4724(2) 0.0283(4) Uani 1 1 d . . . . .
C11 C 0.29360(12) 0.4908(2) 0.3946(2) 0.0299(4) Uani 1 1 d . . . . .
C12 C 0.26470(12) 0.3788(2) 0.2992(2) 0.0287(4) Uani 1 1 d . . . . .
C13 C 0.18446(13) 0.3543(2) 0.2863(3) 0.0383(5) Uani 1 1 d . . . . .
H13 H 0.148531 0.411264 0.340735 0.046 Uiso 1 1 calc R U . . .
C14 C 0.15752(15) 0.2470(3) 0.1944(3) 0.0480(6) Uani 1 1 d . . . . .
H14 H 0.102887 0.230513 0.185034 0.058 Uiso 1 1 calc R U . . .
C15 C 0.20954(17) 0.1636(2) 0.1161(3) 0.0465(6) Uani 1 1 d . . . . .
H15 H 0.190496 0.089132 0.053826 0.056 Uiso 1 1 calc R U . . .
C16 C 0.28894(16) 0.1873(2) 0.1272(2) 0.0409(5) Uani 1 1 d . . . . .
H16 H 0.324387 0.130001 0.071976 0.049 Uiso 1 1 calc R U . . .
C17 C 0.31682(13) 0.2943(2) 0.2187(2) 0.0337(4) Uani 1 1 d . . . . .
H17 H 0.371541 0.310440 0.226851 0.040 Uiso 1 1 calc R U . . .
N1 N 0.48768(9) 0.60899(18) 0.48374(17) 0.0247(3) Uani 1 1 d . . . . .
H1 H 0.4912(15) 0.573(3) 0.394(3) 0.040(7) Uiso 1 1 d . . . . .
O1 O 0.34025(11) 0.89597(18) 0.88565(17) 0.0467(4) Uani 1 1 d . . . . .
O2 O 0.43198(8) 0.78831(14) 0.35845(14) 0.0275(3) Uani 1 1 d . . . . .
O3 O 0.49091(9) 0.54466(16) 0.71927(15) 0.0332(3) Uani 1 1 d . . . . .

loop_
_atom_site_aniso_label
_atom_site_aniso_U_11
_atom_site_aniso_U_22
_atom_site_aniso_U_33
_atom_site_aniso_U_23
_atom_site_aniso_U_13
_atom_site_aniso_U_12
C1 0.0261(8) 0.0239(8) 0.0185(7) -0.0005(7) -0.0002(7) 0.0045(7)
C2 0.0264(8) 0.0217(8) 0.0233(8) 0.0006(7) -0.0020(7) 0.0039(7)
C3 0.0304(9) 0.0267(9) 0.0285(10) 0.0005(7) 0.0057(8) 0.0044(7)
C4 0.0429(11) 0.0268(9) 0.0244(9) -0.0035(7) 0.0016(8) 0.0096(8)
C5 0.0366(10) 0.0277(9) 0.0321(10) -0.0088(8) -0.0088(8) 0.0035(8)
C6 0.0262(9) 0.0292(9) 0.0333(10) -0.0028(8) -0.0031(8) 0.0002(7)
C7 0.0354(10) 0.0291(9) 0.0336(10) 0.0072(8) 0.0010(8) 0.0093(8)
C8 0.0277(9) 0.0301(9) 0.0202(9) -0.0003(7) -0.0015(7) 0.0056(7)
C9 0.0497(13) 0.0386(11) 0.0258(9) 0.0041(8) 0.0034(8) 0.0205(10)
C10 0.0289(9) 0.0277(9) 0.0283(9) 0.0014(8) 0.0009(7) 0.0040(7)
C11 0.0287(9) 0.0288(9) 0.0321(10) 0.0051(8) -0.0019(8) 0.0003(7)
C12 0.0343(10) 0.0223(8) 0.0295(9) 0.0018(7) -0.0044(8) -0.0039(7)
C13 0.0348(10) 0.0333(10) 0.0467(12) 0.0028(10) -0.0021(10) -0.0037(9)
C14 0.0417(13) 0.0408(12) 0.0615(16) 0.0043(11) -0.0189(12) -0.0146(10)
C15 0.0684(16) 0.0287(11) 0.0424(13) -0.0022(10) -0.0173(11) -0.0119(11)
C16 0.0617(15) 0.0295(10) 0.0314(11) -0.0024(8) -0.0033(10) 0.0013(10)
C17 0.0354(11) 0.0312(9) 0.0346(10) 0.0015(8) -0.0009(9) -0.0026(8)
N1 0.0294(8) 0.0277(8) 0.0171(7) -0.0012(6) 0.0004(6) 0.0077(6)
O1 0.0662(11) 0.0435(9) 0.0304(8) -0.0112(7) 0.0115(7) 0.0102(8)
O2 0.0348(7) 0.0265(6) 0.0212(6) 0.0046(5) 0.0028(5) 0.0094(5)
O3 0.0449(8) 0.0370(7) 0.0177(6) 0.0010(5) 0.0010(6) 0.0130(6)

loop_
_atom_type_symbol
_atom_type_description
_atom_type_scat_dispersion_real
_atom_type_scat_dispersion_imag
_atom_type_scat_source
C C 0.0137 0.0067 'International Tables Vol C Tables 4.2.6.8 and 6.1.1.4'
H H 0.0000 0.0000 'International Tables Vol C Tables 4.2.6.8 and 6.1.1.4'
N N 0.0241 0.0134 'International Tables Vol C Tables 4.2.6.8 and 6.1.1.4'
O O 0.0389 0.0241 'International Tables Vol C Tables 4.2.6.8 and 6.1.1.4'

loop_
_geom_angle_atom_site_label_1
_geom_angle_atom_site_label_2
_geom_angle_atom_site_label_3
_geom_angle
_geom_angle_site_symmetry_1
_geom_angle_site_symmetry_3
_geom_angle_publ_flag
O2 C1 N1 100.62(14) . . ?
O2 C1 C6 109.47(15) . . ?
N1 C1 C6 111.47(15) . . ?
O2 C1 C2 110.55(14) . . ?
N1 C1 C2 111.01(14) . . ?
C6 C1 C2 113.03(15) . . ?
C3 C2 C10 123.63(18) . . ?
C3 C2 C1 122.14(17) . . ?
C10 C2 C1 114.22(16) . . ?
C2 C3 C4 122.11(18) . . ?
C2 C3 H3 118.9 . . ?
C4 C3 H3 118.9 . . ?
O1 C4 C3 121.3(2) . . ?
O1 C4 C5 121.6(2) . . ?
C3 C4 C5 117.03(17) . . ?
C6 C5 C4 121.66(18) . . ?
C6 C5 H5 119.2 . . ?
C4 C5 H5 119.2 . . ?
C5 C6 C1 123.88(18) . . ?
C5 C6 H6 118.1 . . ?
C1 C6 H6 118.1 . . ?
O2 C7 H7A 109.5 . . ?
O2 C7 H7B 109.5 . . ?
H7A C7 H7B 109.5 . . ?
O2 C7 H7C 109.5 . . ?
H7A C7 H7C 109.5 . . ?
H7B C7 H7C 109.5 . . ?
O3 C8 N1 121.95(18) . . ?
O3 C8 C9 122.34(18) . . ?
N1 C8 C9 115.70(17) . . ?
C8 C9 H9A 109.5 . . ?
C8 C9 H9B 109.5 . . ?
H9A C9 H9B 109.5 . . ?
C8 C9 H9C 109.5 . . ?
H9A C9 H9C 109.5 . . ?
H9B C9 H9C 109.5 . . ?
C11 C10 C2 174.1(2) . . ?
C10 C11 C12 178.8(2) . . ?
C17 C12 C13 119.53(19) . . ?
C17 C12 C11 120.19(18) . . ?
C13 C12 C11 120.28(19) . . ?
C14 C13 C12 119.7(2) . . ?
C14 C13 H13 120.1 . . ?
C12 C13 H13 120.1 . . ?
C15 C14 C13 120.2(2) . . ?
C15 C14 H14 119.9 . . ?
C13 C14 H14 119.9 . . ?
C14 C15 C16 120.6(2) . . ?
C14 C15 H15 119.7 . . ?
C16 C15 H15 119.7 . . ?
C15 C16 C17 119.8(2) . . ?
C15 C16 H16 120.1 . . ?
C17 C16 H16 120.1 . . ?
C16 C17 C12 120.0(2) . . ?
C16 C17 H17 120.0 . . ?
C12 C17 H17 120.0 . . ?
C8 N1 C1 123.15(16) . . ?
C8 N1 H1 116.5(17) . . ?
C1 N1 H1 116.9(17) . . ?
C1 O2 C7 116.29(14) . . ?

loop_
_geom_bond_atom_site_label_1
_geom_bond_atom_site_label_2
_geom_bond_distance
_geom_bond_site_symmetry_2
_geom_bond_publ_flag
C1 O2 1.432(2) . ?
C1 N1 1.459(2) . ?
C1 C6 1.502(3) . ?
C1 C2 1.527(3) . ?
C2 C3 1.345(3) . ?
C2 C10 1.429(3) . ?
C3 C4 1.467(3) . ?
C3 H3 0.9500 . ?
C4 O1 1.227(2) . ?
C4 C5 1.469(3) . ?
C5 C6 1.329(3) . ?
C5 H5 0.9500 . ?
C6 H6 0.9500 . ?
C7 O2 1.431(2) . ?
C7 H7A 0.9800 . ?
C7 H7B 0.9800 . ?
C7 H7C 0.9800 . ?
C8 O3 1.232(2) . ?
C8 N1 1.346(2) . ?
C8 C9 1.505(3) . ?
C9 H9A 0.9800 . ?
C9 H9B 0.9800 . ?
C9 H9C 0.9800 . ?
C10 C11 1.184(3) . ?
C11 C12 1.440(3) . ?
C12 C17 1.395(3) . ?
C12 C13 1.395(3) . ?
C13 C14 1.378(3) . ?
C13 H13 0.9500 . ?
C14 C15 1.378(4) . ?
C14 H14 0.9500 . ?
C15 C16 1.378(4) . ?
C15 H15 0.9500 . ?
C16 C17 1.380(3) . ?
C16 H16 0.9500 . ?
C17 H17 0.9500 . ?
N1 H1 0.90(3) . ?

loop_
_geom_hbond_atom_site_label_D
_geom_hbond_atom_site_label_H
_geom_hbond_atom_site_label_A
_geom_hbond_distance_DH
_geom_hbond_distance_HA
_geom_hbond_distance_DA
_geom_hbond_angle_DHA
_geom_hbond_site_symmetry_A
N1 H1 O3 0.90(3) 1.96(3) 2.843(2) 167(2) 2_664

loop_
_geom_torsion_atom_site_label_1
_geom_torsion_atom_site_label_2
_geom_torsion_atom_site_label_3
_geom_torsion_atom_site_label_4
_geom_torsion
_geom_torsion_site_symmetry_1
_geom_torsion_site_symmetry_2
_geom_torsion_site_symmetry_3
_geom_torsion_site_symmetry_4
_geom_torsion_publ_flag
O2 C1 C2 C3 -124.13(18) . . . . ?
N1 C1 C2 C3 125.09(18) . . . . ?
C6 C1 C2 C3 -1.0(2) . . . . ?
O2 C1 C2 C10 56.86(19) . . . . ?
N1 C1 C2 C10 -53.9(2) . . . . ?
C6 C1 C2 C10 179.97(16) . . . . ?
C10 C2 C3 C4 177.88(18) . . . . ?
C1 C2 C3 C4 -1.0(3) . . . . ?
C2 C3 C4 O1 -175.3(2) . . . . ?
C2 C3 C4 C5 3.8(3) . . . . ?
O1 C4 C5 C6 174.4(2) . . . . ?
C3 C4 C5 C6 -4.7(3) . . . . ?
C4 C5 C6 C1 2.8(3) . . . . ?
O2 C1 C6 C5 123.8(2) . . . . ?
N1 C1 C6 C5 -125.7(2) . . . . ?
C2 C1 C6 C5 0.1(3) . . . . ?
C17 C12 C13 C14 0.0(3) . . . . ?
C11 C12 C13 C14 179.8(2) . . . . ?
C12 C13 C14 C15 0.4(4) . . . . ?
C13 C14 C15 C16 -0.7(4) . . . . ?
C14 C15 C16 C17 0.7(4) . . . . ?
C15 C16 C17 C12 -0.3(3) . . . . ?
C13 C12 C17 C16 0.0(3) . . . . ?
C11 C12 C17 C16 -179.87(19) . . . . ?
O3 C8 N1 C1 -6.1(3) . . . . ?
C9 C8 N1 C1 175.01(18) . . . . ?
O2 C1 N1 C8 -178.15(17) . . . . ?
C6 C1 N1 C8 65.9(2) . . . . ?
C2 C1 N1 C8 -61.1(2) . . . . ?
N1 C1 O2 C7 172.52(15) . . . . ?
C6 C1 O2 C7 -70.00(19) . . . . ?
C2 C1 O2 C7 55.1(2) . . . . ?
